data_7019354
loop_
_publ_author_name
'Alhanash, Fatma B.'
'Barnes, Nicholas A.'
'Godfrey, Stephen M.'
'Hurst, Paul A.'
'Hutchinson, Adrian'
'Khan, Rana Z.'
'Pritchard, Robin G.'

_publ_section_title
;
 Structural isomerism in tris-tolyl halo-phosphonium and halo-arsonium
 tri-halides, [(CH(3)C(6)H(4))(3)EX][X(3)], (E = P, As; X = Br, I).
;
_journal_issue 25
_journal_name_full 'Dalton transactions (Cambridge, England : 2003)'
_journal_page_first 7708
_journal_page_last 7728
_journal_paper_doi 10.1039/c2dt30235g
_journal_volume 41
_journal_year 2012
_chemical_compound_source 'synthesis as described'
_chemical_formula_moiety 'C21 H21 I4 P1'
_chemical_formula_sum 'C21 H21 I4 P'
_chemical_formula_weight 811.78
_chemical_name_systematic
;
?
;
_space_group_IT_number 14
_symmetry_cell_setting monoclinic
_symmetry_Int_Tables_number 14
_symmetry_space_group_name_Hall '-P 2yn'
_symmetry_space_group_name_H-M 'P 1 21/n 1'
_atom_sites_solution_hydrogens geom
_atom_sites_solution_primary direct
_atom_sites_solution_secondary difmap
_audit_conform_dict_location ftp://ftp.iucr.org/pub/cif_core.dic
_audit_conform_dict_name cif_core.dic
_audit_conform_dict_version 2.4
_audit_creation_date 2010-07-07T19:00:10-00:00
_audit_creation_method 'WinGX routine CIF_UPDATE'
_cell_angle_alpha 90
_cell_angle_beta 91.8790(10)
_cell_angle_gamma 90
_cell_formula_units_Z 4
_cell_length_a 13.2712(5)
_cell_length_b 12.1324(4)
_cell_length_c 14.9303(6)
_cell_measurement_reflns_used 5770
_cell_measurement_temperature 100(2)
_cell_measurement_theta_max 27.485
_cell_measurement_theta_min 1.018
_cell_measurement_wavelength 0.71073
_cell_volume 2402.66(15)
_computing_cell_refinement 'HKL Scalepack (Otwinowski & Minor 1997)'
_computing_data_collection 'Collect (Nonius BV, 1997-2000)'
_computing_data_reduction 'HKL Denzo and Scalepack (Otwinowski & Minor 1997)'
_computing_molecular_graphics 'Ortep-3 for Windows (Farrugia, 1997)'
_computing_publication_material 'WinGX publication routines (Farrugia, 1999)'
_computing_structure_refinement 'SHELXL-97 (Sheldrick, 2008)'
_computing_structure_solution 'SHELXS-86 (Sheldrick, 1986)'
_diffrn_ambient_temperature 100(2)
_diffrn_detector 'CCD plate'
_diffrn_detector_area_resol_mean 9
_diffrn_measured_fraction_theta_full 0.995
_diffrn_measured_fraction_theta_max 0.995
_diffrn_measurement_device '95mm CCD camera on \k-goniostat'
_diffrn_measurement_device_type KappaCCD
_diffrn_measurement_method 'CCD rotation images, thick slices'
_diffrn_orient_matrix_type 'by Nonius Collect from scalepack cell'
_diffrn_orient_matrix_UB_11 -0.673754E-1
_diffrn_orient_matrix_UB_12 -0.369805E-1
_diffrn_orient_matrix_UB_13 -0.24528E-2
_diffrn_orient_matrix_UB_21 -0.35269E-2
_diffrn_orient_matrix_UB_22 0.90134E-2
_diffrn_orient_matrix_UB_23 -0.666052E-1
_diffrn_orient_matrix_UB_31 0.336455E-1
_diffrn_orient_matrix_UB_32 -0.731088E-1
_diffrn_orient_matrix_UB_33 -0.69709E-2
_diffrn_radiation_monochromator graphite
_diffrn_radiation_probe x-ray
_diffrn_radiation_type MoK\a
_diffrn_radiation_wavelength 0.71073
_diffrn_reflns_av_R_equivalents 0.081
_diffrn_reflns_av_unetI/netI 0.0547
_diffrn_reflns_limit_h_max 15
_diffrn_reflns_limit_h_min 0
_diffrn_reflns_limit_k_max 14
_diffrn_reflns_limit_k_min 0
_diffrn_reflns_limit_l_max 17
_diffrn_reflns_limit_l_min -17
_diffrn_reflns_number 27301
_diffrn_reflns_reduction_process
;
Scaled and merged with SORTAV
R.H. Blessing, (1987) Cryst. Rev. 1, 3-58
R.H. Blessing, (1989) J. Appl. Cryst. 22, 396-397
;
_diffrn_reflns_theta_full 24.99
_diffrn_reflns_theta_max 24.99
_diffrn_reflns_theta_min 3.07
_diffrn_source 'Enraf Nonius FR590'
_exptl_absorpt_coefficient_mu 5.258
_exptl_absorpt_correction_T_max 0.6784
_exptl_absorpt_correction_T_min 0.4867
_exptl_absorpt_correction_type multi-scan
_exptl_absorpt_process_details
;
R.H. Blessing, Acta Cryst. (1995), A51, 33-38
;
_exptl_crystal_colour brown
_exptl_crystal_density_diffrn 2.244
_exptl_crystal_density_method 'not measured'
_exptl_crystal_description prism
_exptl_crystal_F_000 1496
_exptl_crystal_size_max 0.16
_exptl_crystal_size_mid 0.14
_exptl_crystal_size_min 0.08
_refine_diff_density_max 4.802
_refine_diff_density_min -2.326
_refine_diff_density_rms 0.422
_refine_ls_extinction_method none
_refine_ls_goodness_of_fit_ref 1.162
_refine_ls_hydrogen_treatment constr
_refine_ls_matrix_type full
_refine_ls_number_parameters 238
_refine_ls_number_reflns 4205
_refine_ls_number_restraints 156
_refine_ls_restrained_S_all 1.14
_refine_ls_R_factor_all 0.1371
_refine_ls_R_factor_gt 0.088
_refine_ls_shift/su_max 0.03
_refine_ls_shift/su_mean 0.001
_refine_ls_structure_factor_coef Fsqd
_refine_ls_weighting_details 'calc w=1/[\s^2^(Fo^2^)+(0.0300P)^2^+167.6900P] where P=(Fo^2^+2Fc^2^)/3'
_refine_ls_weighting_scheme calc
_refine_ls_wR_factor_gt 0.1744
_refine_ls_wR_factor_ref 0.2038
_reflns_number_gt 2765
_reflns_number_total 4205
_reflns_threshold_expression >2\s(I)
_cod_data_source_file c2dt30235g.txt
_cod_data_source_block robin2
_cod_original_sg_symbol_H-M 'P 21/n'
_cod_database_code 7019354

loop_
_symmetry_equiv_pos_as_xyz
'x, y, z'
'-x+1/2, y+1/2, -z+1/2'
'-x, -y, -z'
'x-1/2, -y-1/2, z-1/2'

loop_
_atom_site_label
_atom_site_type_symbol
_atom_site_fract_x
_atom_site_fract_y
_atom_site_fract_z
_atom_site_U_iso_or_equiv
_atom_site_adp_type
_atom_site_occupancy
_atom_site_symmetry_multiplicity
_atom_site_calc_flag
_atom_site_refinement_flags
C1 C 0.6274(14) 0.5754(15) 0.7125(13) 0.033(4) Uani 1 1 d U
C2 C 0.5412(14) 0.5663(16) 0.6538(14) 0.037(5) Uani 1 1 d U
H2 H 0.5397 0.6001 0.5964 0.044 Uiso 1 1 calc R
C3 C 0.4595(13) 0.5067(17) 0.6827(14) 0.039(5) Uani 1 1 d U
C4 C 0.4595(15) 0.4513(14) 0.7600(14) 0.038(5) Uani 1 1 d U
H4 H 0.4029 0.4087 0.7765 0.046 Uiso 1 1 calc R
C5 C 0.5470(15) 0.4584(16) 0.8165(12) 0.036(5) Uani 1 1 d U
H5 H 0.5485 0.4198 0.8719 0.043 Uiso 1 1 calc R
C6 C 0.6326(14) 0.5211(16) 0.7935(12) 0.034(4) Uani 1 1 d U
H6 H 0.6908 0.5254 0.8321 0.04 Uiso 1 1 calc R
C7 C 0.3661(18) 0.497(2) 0.6190(14) 0.053(6) Uani 1 1 d U
H7A H 0.3237 0.436 0.6384 0.08 Uiso 1 1 calc R
H7B H 0.3878 0.483 0.5579 0.08 Uiso 1 1 calc R
H7C H 0.3276 0.5658 0.6201 0.08 Uiso 1 1 calc R
C8 C 0.7054(13) 0.7649(13) 0.6141(11) 0.024(4) Uani 1 1 d U
C9 C 0.7722(14) 0.8105(15) 0.5529(15) 0.039(5) Uani 1 1 d U
H9 H 0.8321 0.7712 0.5403 0.047 Uiso 1 1 calc R
C10 C 0.7541(13) 0.9118(13) 0.5097(13) 0.029(4) Uani 1 1 d U
C11 C 0.6665(13) 0.9650(13) 0.5279(10) 0.023(4) Uani 1 1 d U
H11 H 0.6506 1.0322 0.498 0.028 Uiso 1 1 calc R
C12 C 0.5986(14) 0.9223(18) 0.5905(13) 0.040(5) Uani 1 1 d U
H12 H 0.539 0.9617 0.6035 0.048 Uiso 1 1 calc R
C13 C 0.6194(12) 0.8232(16) 0.6322(11) 0.029(4) Uani 1 1 d U
H13 H 0.5738 0.7947 0.6741 0.034 Uiso 1 1 calc R
C14 C 0.8296(14) 0.9566(15) 0.4452(12) 0.032(4) Uani 1 1 d U
H14A H 0.8122 0.9309 0.3844 0.048 Uiso 1 1 calc R
H14B H 0.8973 0.9306 0.4629 0.048 Uiso 1 1 calc R
H14C H 0.8283 1.0373 0.4465 0.048 Uiso 1 1 calc R
C15 C 0.8256(13) 0.6741(14) 0.7627(13) 0.032(4) Uani 1 1 d U
C16 C 0.9287(13) 0.6578(15) 0.7583(13) 0.032(4) Uani 1 1 d U
H16 H 0.9546 0.6249 0.7062 0.038 Uiso 1 1 calc R
C17 C 0.9961(14) 0.6884(16) 0.8285(14) 0.038(5) Uani 1 1 d U
C18 C 0.9546(14) 0.7372(14) 0.9016(13) 0.034(4) Uani 1 1 d U
H18 H 0.999 0.7602 0.9491 0.041 Uiso 1 1 calc R
C19 C 0.8521(15) 0.7552(16) 0.9109(14) 0.041(5) Uani 1 1 d U
H19 H 0.8282 0.7843 0.9653 0.049 Uiso 1 1 calc R
C20 C 0.7853(13) 0.7309(16) 0.8413(13) 0.036(5) Uani 1 1 d U
H20 H 0.716 0.7499 0.8437 0.044 Uiso 1 1 calc R
C21 C 1.1078(16) 0.6687(16) 0.8189(13) 0.042(5) Uani 1 1 d U
H21A H 1.1454 0.7063 0.8675 0.062 Uiso 1 1 calc R
H21B H 1.1287 0.6977 0.7611 0.062 Uiso 1 1 calc R
H21C H 1.1216 0.5894 0.8218 0.062 Uiso 1 1 calc R
I1 I 0.81976(9) 0.51443(10) 0.57612(8) 0.0325(3) Uani 1 1 d U
I2 I 0.92312(9) 0.28670(10) 0.47434(9) 0.0360(3) Uani 1 1 d U
I3 I 1.04788(9) 0.30666(10) 0.64491(8) 0.0325(3) Uani 1 1 d U
I4 I 1.16759(9) 0.31826(11) 0.80822(9) 0.0388(4) Uani 1 1 d U
P1 P 0.7391(4) 0.6418(4) 0.6727(3) 0.0287(10) Uani 1 1 d U

loop_
_atom_site_aniso_label
_atom_site_aniso_U_11
_atom_site_aniso_U_22
_atom_site_aniso_U_33
_atom_site_aniso_U_23
_atom_site_aniso_U_13
_atom_site_aniso_U_12
C1 0.031(10) 0.029(10) 0.042(11) -0.009(8) 0.014(8) 0.008(8)
C2 0.028(10) 0.037(11) 0.046(12) 0.003(9) 0.005(9) 0.012(8)
C3 0.017(9) 0.045(12) 0.055(13) -0.005(10) 0.001(8) -0.003(8)
C4 0.041(12) 0.018(9) 0.056(13) -0.003(8) 0.009(10) 0.017(8)
C5 0.047(12) 0.035(10) 0.026(10) -0.008(8) 0.003(8) 0.013(9)
C6 0.032(10) 0.042(11) 0.027(10) -0.007(8) 0.000(8) -0.006(9)
C7 0.071(15) 0.056(14) 0.034(11) -0.007(10) 0.022(11) 0.000(12)
C8 0.031(9) 0.019(8) 0.022(9) 0.001(7) 0.005(7) -0.005(7)
C9 0.021(10) 0.022(9) 0.075(15) -0.003(9) -0.005(9) 0.007(8)
C10 0.025(9) 0.011(8) 0.050(11) 0.007(7) -0.004(8) -0.008(7)
C11 0.038(10) 0.019(8) 0.014(8) -0.005(6) 0.008(7) 0.010(7)
C12 0.026(10) 0.052(13) 0.042(12) -0.005(10) 0.004(8) -0.006(9)
C13 0.018(9) 0.047(11) 0.019(9) 0.000(8) -0.013(7) 0.006(8)
C14 0.032(10) 0.034(10) 0.031(10) 0.005(8) 0.006(8) -0.008(8)
C15 0.027(10) 0.025(9) 0.042(11) 0.001(8) 0.006(8) 0.001(7)
C16 0.024(9) 0.029(10) 0.044(11) 0.006(8) 0.004(8) -0.004(8)
C17 0.030(10) 0.034(11) 0.051(12) 0.011(9) -0.004(9) -0.013(8)
C18 0.030(10) 0.021(9) 0.051(12) -0.015(8) -0.008(9) -0.006(8)
C19 0.039(12) 0.031(10) 0.053(13) -0.006(9) -0.004(9) 0.009(9)
C20 0.018(9) 0.042(11) 0.049(12) -0.023(9) 0.001(8) 0.003(8)
C21 0.054(13) 0.031(10) 0.040(11) 0.006(9) -0.007(9) -0.019(9)
I1 0.0274(6) 0.0277(6) 0.0425(7) -0.0012(5) 0.0030(5) 0.0009(5)
I2 0.0305(7) 0.0368(7) 0.0410(7) -0.0033(5) 0.0053(5) 0.0000(5)
I3 0.0265(6) 0.0315(6) 0.0400(7) -0.0021(5) 0.0068(5) 0.0012(5)
I4 0.0286(7) 0.0426(8) 0.0453(8) -0.0044(6) 0.0030(5) -0.0020(6)
P1 0.026(2) 0.024(2) 0.036(3) -0.0004(19) 0.002(2) 0.0014(19)

loop_
_atom_type_symbol
_atom_type_description
_atom_type_scat_dispersion_real
_atom_type_scat_dispersion_imag
_atom_type_scat_source
C C 0.003 0.002 'International Tables Vol C Tables 4.2.6.8 and 6.1.1.4'
H H 0 0 'International Tables Vol C Tables 4.2.6.8 and 6.1.1.4'
I I -0.474 1.812 'International Tables Vol C Tables 4.2.6.8 and 6.1.1.4'
P P 0.102 0.094 'International Tables Vol C Tables 4.2.6.8 and 6.1.1.4'

loop_
_geom_angle_atom_site_label_1
_geom_angle_atom_site_label_2
_geom_angle_atom_site_label_3
_geom_angle
C6 C1 C2 121.4(17)
C6 C1 P1 119.0(15)
C2 C1 P1 119.0(15)
C3 C2 C1 118.1(18)
C3 C2 H2 120.9
C1 C2 H2 120.9
C4 C3 C2 123.6(19)
C4 C3 C7 118.2(18)
C2 C3 C7 118.0(19)
C3 C4 C5 117.5(19)
C3 C4 H4 121.3
C5 C4 H4 121.3
C4 C5 C6 122.4(18)
C4 C5 H5 118.8
C6 C5 H5 118.8
C1 C6 C5 116.8(17)
C1 C6 H6 121.6
C5 C6 H6 121.6
C3 C7 H7A 109.5
C3 C7 H7B 109.5
H7A C7 H7B 109.5
C3 C7 H7C 109.5
H7A C7 H7C 109.5
H7B C7 H7C 109.5
C13 C8 C9 118.1(16)
C13 C8 P1 122.0(13)
C9 C8 P1 119.7(13)
C10 C9 C8 122.6(17)
C10 C9 H9 118.7
C8 C9 H9 118.7
C11 C10 C9 117.1(16)
C11 C10 C14 123.0(15)
C9 C10 C14 119.9(17)
C10 C11 C12 121.6(16)
C10 C11 H11 119.2
C12 C11 H11 119.2
C13 C12 C11 119.7(18)
C13 C12 H12 120.2
C11 C12 H12 120.2
C8 C13 C12 120.9(17)
C8 C13 H13 119.5
C12 C13 H13 119.5
C10 C14 H14A 109.5
C10 C14 H14B 109.5
H14A C14 H14B 109.5
C10 C14 H14C 109.5
H14A C14 H14C 109.5
H14B C14 H14C 109.5
C16 C15 C20 119.2(17)
C16 C15 P1 123.1(14)
C20 C15 P1 117.4(13)
C15 C16 C17 122.2(18)
C15 C16 H16 118.9
C17 C16 H16 118.9
C18 C17 C16 116.3(18)
C18 C17 C21 124.3(18)
C16 C17 C21 119.3(18)
C17 C18 C19 124.6(18)
C17 C18 H18 117.7
C19 C18 H18 117.7
C20 C19 C18 120.0(19)
C20 C19 H19 120
C18 C19 H19 120
C19 C20 C15 117.3(17)
C19 C20 H20 121.3
C15 C20 H20 121.3
C17 C21 H21A 109.5
C17 C21 H21B 109.5
H21A C21 H21B 109.5
C17 C21 H21C 109.5
H21A C21 H21C 109.5
H21B C21 H21C 109.5
I4 I3 I2 178.18(6)
C15 P1 C8 109.4(8)
C15 P1 C1 111.4(9)
C8 P1 C1 109.9(8)
C15 P1 I1 107.9(6)
C8 P1 I1 110.8(6)
C1 P1 I1 107.4(6)

loop_
_geom_bond_atom_site_label_1
_geom_bond_atom_site_label_2
_geom_bond_distance
C1 C6 1.38(3)
C1 C2 1.42(3)
C1 P1 1.805(19)
C2 C3 1.38(3)
C2 H2 0.95
C3 C4 1.34(3)
C3 C7 1.54(3)
C4 C5 1.42(3)
C4 H4 0.95
C5 C6 1.42(3)
C5 H5 0.95
C6 H6 0.95
C7 H7A 0.98
C7 H7B 0.98
C7 H7C 0.98
C8 C13 1.38(2)
C8 C9 1.41(3)
C8 P1 1.781(17)
C9 C10 1.41(2)
C9 H9 0.95
C10 C11 1.36(2)
C10 C14 1.51(2)
C11 C12 1.42(2)
C11 H11 0.95
C12 C13 1.38(3)
C12 H12 0.95
C13 H13 0.95
C14 H14A 0.98
C14 H14B 0.98
C14 H14C 0.98
C15 C16 1.39(2)
C15 C20 1.48(2)
C15 P1 1.782(19)
C16 C17 1.40(3)
C16 H16 0.95
C17 C18 1.37(3)
C17 C21 1.51(3)
C18 C19 1.39(3)
C18 H18 0.95
C19 C20 1.38(3)
C19 H19 0.95
C20 H20 0.95
C21 H21A 0.98
C21 H21B 0.98
C21 H21C 0.98
I1 P1 2.390(5)
I2 I3 3.0015(18)
I3 I4 2.8697(18)
